data_7719393
loop_
_publ_author_name
'Kelly, Conor T.'
'Cuza, Emmelyne'
'Pasquetti, Eoin'
'Quinn, Niall'
'Griffin, Michael'
'Nockemann, Peter'
'M&#xfc;ller-Bunz, Helge'
'Bruno-Colmenarez, Julia'
'Felton, Solveig'
'Lada, Zoi G.'
'Morgan, Grace G.'

_publ_section_title
;
 Symmetric and asymmetric ligands for Fe<sup>III</sup> spin crossover -
 the influence of the <i>C</i><sub>2</sub> axis.
;
_journal_issue 38
_journal_name_full 'Dalton transactions (Cambridge, England : 2003)'
_journal_page_first 14522
_journal_page_last 14532
_journal_paper_doi 10.1039/d5dt01833a
_journal_volume 54
_journal_year 2025
_chemical_formula_moiety 'C21 H24 Br2 Fe N4 O2, B F4'
_chemical_formula_sum 'C21 H24 B Br2 F4 Fe N4 O2'
_chemical_formula_weight 666.92
_space_group_crystal_system monoclinic
_space_group_IT_number 14
_space_group_name_Hall '-P 2ybc'
_space_group_name_H-M_alt 'P 1 21/c 1'
_atom_sites_solution_hydrogens geom
_audit_creation_date 2025-03-17
_audit_creation_method
;
Olex2 1.5
(compiled 2025.03.06 svn.red2d20d0 for OlexSys, GUI svn.r7188)
;
_audit_update_record
;
2025-06-04 deposited with the CCDC.	2025-09-05 downloaded from the CCDC.
;
_cell_angle_alpha 90
_cell_angle_beta 90.270(10)
_cell_angle_gamma 90
_cell_formula_units_Z 4
_cell_length_a 9.0400(10)
_cell_length_b 17.585(2)
_cell_length_c 15.0840(10)
_cell_measurement_reflns_used 4434
_cell_measurement_temperature 100(2)
_cell_measurement_theta_max 26.3615
_cell_measurement_theta_min 3.4687
_cell_volume 2397.9(4)
_computing_cell_refinement
;
CrysAlisPro, Oxford Diffraction Ltd., 
Version 1.171.34.36 (release 02-08-2010 CrysAlis171 .NET) 
(compiled Aug  2 2010,13:00:58) 
;
_computing_data_collection
;
CrysAlisPro, Oxford Diffraction Ltd., 
Version 1.171.34.36 (release 02-08-2010 CrysAlis171 .NET) 
(compiled Aug  2 2010,13:00:58) 
;
_computing_data_reduction
;
CrysAlisPro, Oxford Diffraction Ltd., 
Version 1.171.34.36 (release 02-08-2010 CrysAlis171 .NET) 
(compiled Aug  2 2010,13:00:58) 
;
_computing_molecular_graphics 'Olex2 1.5 (Dolomanov et al., 2009)'
_computing_publication_material 'Olex2 1.5 (Dolomanov et al., 2009)'
_computing_structure_refinement 'SHELXL 2019/3 (Sheldrick, 2015)'
_computing_structure_solution 'SHELXS-97 (Sheldrick, 2008)'
_diffrn_ambient_temperature 100.15
_diffrn_detector_area_resol_mean 10.3196
_diffrn_measured_fraction_theta_full 0.985
_diffrn_measured_fraction_theta_max 0.974
_diffrn_measurement_device_type 'SuperNova, Dual, Cu at zero, Atlas'
_diffrn_measurement_method '\w scans'
_diffrn_radiation_type MoK\a
_diffrn_radiation_wavelength 0.71073
_diffrn_reflns_av_R_equivalents 0.0639
_diffrn_reflns_av_unetI/netI 0.0830
_diffrn_reflns_Laue_measured_fraction_full 0.985
_diffrn_reflns_Laue_measured_fraction_max 0.974
_diffrn_reflns_limit_h_max 9
_diffrn_reflns_limit_h_min -11
_diffrn_reflns_limit_k_max 21
_diffrn_reflns_limit_k_min -19
_diffrn_reflns_limit_l_max 16
_diffrn_reflns_limit_l_min -18
_diffrn_reflns_number 11073
_diffrn_reflns_point_group_measured_fraction_full 0.985
_diffrn_reflns_point_group_measured_fraction_max 0.974
_diffrn_reflns_theta_full 25.242
_diffrn_reflns_theta_max 26.419
_diffrn_reflns_theta_min 3.499
_exptl_absorpt_coefficient_mu 4.021
_exptl_absorpt_correction_T_max 0.696
_exptl_absorpt_correction_T_min 0.610
_exptl_absorpt_correction_type analytical
_exptl_absorpt_process_details
;
CrysAlisPro, Oxford Diffraction Ltd., 
Version 1.171.34.36 (release 02-08-2010 CrysAlis171 .NET) 
(compiled Aug  2 2010,13:00:58) 
Analytical numeric absorption correction using a multifaceted crystal
model based on expressions derived by R.C. Clark & J.S. Reid.
(Clark, R. C. & Reid, J. S. (1995). Acta Cryst. A51, 887-897)
;
_exptl_crystal_colour black
_exptl_crystal_colour_primary black
_exptl_crystal_density_diffrn 1.847
_exptl_crystal_density_method 'not measured'
_exptl_crystal_description block
_exptl_crystal_F_000 1324
_exptl_crystal_size_max 0.1629
_exptl_crystal_size_mid 0.1505
_exptl_crystal_size_min 0.118
_refine_diff_density_max 2.449
_refine_diff_density_min -1.365
_refine_diff_density_rms 0.195
_refine_ls_extinction_method none
_refine_ls_goodness_of_fit_ref 1.063
_refine_ls_hydrogen_treatment constr
_refine_ls_matrix_type full
_refine_ls_number_parameters 316
_refine_ls_number_reflns 4792
_refine_ls_number_restraints 0
_refine_ls_restrained_S_all 1.063
_refine_ls_R_factor_all 0.0779
_refine_ls_R_factor_gt 0.0628
_refine_ls_shift/su_max 0.001
_refine_ls_shift/su_mean 0.000
_refine_ls_structure_factor_coef Fsqd
_refine_ls_weighting_details 'w=1/[\s^2^(Fo^2^)+(0.0935P)^2^] where P=(Fo^2^+2Fc^2^)/3'
_refine_ls_weighting_scheme calc
_refine_ls_wR_factor_gt 0.1557
_refine_ls_wR_factor_ref 0.1707
_reflns_Friedel_coverage 0.000
_reflns_number_gt 3853
_reflns_number_total 4792
_reflns_threshold_expression 'I > 2\s(I)'
_cod_data_source_file d5dt01833a2.cif
_cod_data_source_block 1-4b_mor489
_cod_depositor_comments 'Adding full bibliography for 7719387--7719420.cif.'
_cod_database_code 7719393
_shelx_shelxl_version_number 2019/3
_shelx_space_group_comment
;
The symmetry employed for this shelxl refinement is uniquely defined
by the following loop, which should always be used as a source of
symmetry information in preference to the above space-group names.
They are only intended as comments.
;
_olex2_refinement_description
;
1. Fixed Uiso
 At 1.2 times of:
  All C(H) groups, All C(H,H) groups, All N(H) groups
2.a Ternary CH refined with riding coordinates:
 N2(H2A), N3(H3A)
2.b Secondary CH2 refined with riding coordinates:
 C8(H8A,H8B), C9(H9A,H9B), C10(H10A,H10B), C11(H11A,H11B), C12(H12A,H12B),
 C13(H13A,H13B), C14(H14A,H14B)
2.c Aromatic/amide H refined with riding coordinates:
 C2(H2), C3(H3), C5(H5), C7(H7), C15(H15), C17(H17), C19(H19), C20(H20)
;
_olex2_submission_special_instructions 'No special instructions were received'

loop_
_space_group_symop_operation_xyz
'x, y, z'
'-x, y+1/2, -z+1/2'
'-x, -y, -z'
'x, -y-1/2, z-1/2'

loop_
_atom_site_label
_atom_site_type_symbol
_atom_site_fract_x
_atom_site_fract_y
_atom_site_fract_z
_atom_site_U_iso_or_equiv
_atom_site_adp_type
_atom_site_occupancy
_atom_site_site_symmetry_order
_atom_site_calc_flag
_atom_site_refinement_flags_posn
_atom_site_refinement_flags_adp
_atom_site_refinement_flags_occupancy
_atom_site_disorder_assembly
_atom_site_disorder_group
Fe Fe 0.69119(8) 0.76840(4) 0.87167(5) 0.0145(2) Uani 1 1 d . . . . .
O1 O 0.6518(4) 0.8595(2) 0.9382(2) 0.0192(8) Uani 1 1 d . . . . .
C1 C 0.7167(6) 0.9260(3) 0.9444(3) 0.0153(11) Uani 1 1 d . . . . .
C2 C 0.6736(6) 0.9759(3) 1.0128(3) 0.0165(11) Uani 1 1 d . . . . .
H2 H 0.597865 0.960789 1.052533 0.020 Uiso 1 1 calc R U . . .
C3 C 0.7392(5) 1.0463(3) 1.0232(3) 0.0157(11) Uani 1 1 d . . . . .
H3 H 0.710064 1.078568 1.070515 0.019 Uiso 1 1 calc R U . . .
C4 C 0.8489(6) 1.0701(3) 0.9639(4) 0.0175(11) Uani 1 1 d . . . . .
Br1 Br 0.94274(6) 1.16544(3) 0.98125(4) 0.0203(2) Uani 1 1 d . . . . .
C5 C 0.8964(6) 1.0222(3) 0.8975(3) 0.0183(11) Uani 1 1 d . . . . .
H5 H 0.973569 1.037750 0.858991 0.022 Uiso 1 1 calc R U . . .
C6 C 0.8303(6) 0.9503(3) 0.8869(3) 0.0169(11) Uani 1 1 d . . . . .
C7 C 0.8936(6) 0.9020(3) 0.8209(3) 0.0188(11) Uani 1 1 d . . . . .
H7 H 0.972054 0.922228 0.786513 0.023 Uiso 1 1 calc R U . . .
N1 N 0.8523(5) 0.8326(3) 0.8041(3) 0.0181(10) Uani 1 1 d . . . . .
C8 C 0.9362(7) 0.7907(3) 0.7358(4) 0.0252(13) Uani 1 1 d . . . . .
H8A H 1.040744 0.807458 0.735450 0.030 Uiso 1 1 calc R U . . .
H8B H 0.893038 0.800041 0.676304 0.030 Uiso 1 1 calc R U . . .
C9 C 0.9263(6) 0.7074(3) 0.7590(4) 0.0220(12) Uani 1 1 d . . . . .
H9A H 0.970809 0.676352 0.711271 0.026 Uiso 1 1 calc R U . . .
H9B H 0.980932 0.697257 0.814748 0.026 Uiso 1 1 calc R U . . .
N2 N 0.7667(5) 0.6871(3) 0.7697(3) 0.0228(11) Uani 1 1 d . . . . .
H2A H 0.766145 0.636153 0.799054 0.027 Uiso 1 1 calc R U . . .
C10 C 0.7002(7) 0.6748(4) 0.6797(4) 0.0307(14) Uani 1 1 d . . . . .
H10A H 0.718831 0.621692 0.661065 0.037 Uiso 1 1 calc R U . . .
H10B H 0.749693 0.708767 0.636697 0.037 Uiso 1 1 calc R U . . .
C11 C 0.5351(7) 0.6898(4) 0.6769(4) 0.0284(14) Uani 1 1 d . . . . .
H11A H 0.496321 0.675168 0.617795 0.034 Uiso 1 1 calc R U . . .
H11B H 0.486084 0.657213 0.721509 0.034 Uiso 1 1 calc R U . . .
C12 C 0.4950(7) 0.7721(3) 0.6947(4) 0.0272(13) Uani 1 1 d . . . . .
H12A H 0.567107 0.805445 0.664472 0.033 Uiso 1 1 calc R U . . .
H12B H 0.396022 0.782608 0.669164 0.033 Uiso 1 1 calc R U . . .
N3 N 0.4936(5) 0.7911(3) 0.7922(3) 0.0186(10) Uani 1 1 d . . . . .
H3A H 0.481246 0.847606 0.794360 0.022 Uiso 1 1 calc R U . . .
C13 C 0.3578(6) 0.7606(3) 0.8323(4) 0.0219(12) Uani 1 1 d . . . . .
H13A H 0.329321 0.712849 0.801995 0.026 Uiso 1 1 calc R U . . .
H13B H 0.276145 0.797610 0.824509 0.026 Uiso 1 1 calc R U . . .
C14 C 0.3821(6) 0.7452(3) 0.9313(4) 0.0178(11) Uani 1 1 d . . . . .
H14A H 0.378926 0.793500 0.964995 0.021 Uiso 1 1 calc R U . . .
H14B H 0.303545 0.711303 0.954026 0.021 Uiso 1 1 calc R U . . .
N4 N 0.5271(4) 0.7091(2) 0.9421(3) 0.0131(9) Uani 1 1 d . . . . .
C15 C 0.5417(5) 0.6501(3) 0.9902(3) 0.0122(10) Uani 1 1 d . . . . .
H15 H 0.454296 0.626354 1.011380 0.015 Uiso 1 1 calc R U . . .
C16 C 0.6812(6) 0.6170(3) 1.0148(3) 0.0168(11) Uani 1 1 d . . . . .
C17 C 0.6785(6) 0.5511(3) 1.0668(3) 0.0175(11) Uani 1 1 d . . . . .
H17 H 0.586732 0.527732 1.080590 0.021 Uiso 1 1 calc R U . . .
C18 C 0.8084(6) 0.5202(3) 1.0979(3) 0.0183(11) Uani 1 1 d . . . . .
Br2 Br 0.80327(7) 0.43097(3) 1.16790(4) 0.0279(2) Uani 1 1 d . . . . .
C19 C 0.9441(6) 0.5539(3) 1.0787(4) 0.0220(12) Uani 1 1 d . . . . .
H19 H 1.033572 0.532477 1.100554 0.026 Uiso 1 1 calc R U . . .
C20 C 0.9468(6) 0.6183(3) 1.0279(3) 0.0189(11) Uani 1 1 d . . . . .
H20 H 1.039598 0.640834 1.014682 0.023 Uiso 1 1 calc R U . . .
C21 C 0.8174(6) 0.6523(3) 0.9946(3) 0.0149(11) Uani 1 1 d . . . . .
O2 O 0.8277(4) 0.7161(2) 0.9485(2) 0.0182(8) Uani 1 1 d . . . . .
B B 0.3188(8) 0.9780(4) 0.7114(5) 0.0279(15) Uani 1 1 d . . . . .
F1 F 0.4129(5) 0.9522(2) 0.7779(2) 0.0405(10) Uani 1 1 d . . . . .
F2 F 0.1866(4) 1.0025(2) 0.7456(3) 0.0459(11) Uani 1 1 d . . . . .
F3 F 0.2997(5) 0.9232(2) 0.6470(3) 0.0503(12) Uani 1 1 d . . . . .
F4 F 0.3866(5) 1.0415(2) 0.6727(3) 0.0447(10) Uani 1 1 d . . . . .

loop_
_atom_site_aniso_label
_atom_site_aniso_U_11
_atom_site_aniso_U_22
_atom_site_aniso_U_33
_atom_site_aniso_U_23
_atom_site_aniso_U_13
_atom_site_aniso_U_12
Fe 0.0230(4) 0.0102(4) 0.0102(4) 0.0010(3) 0.0015(3) 0.0002(3)
O1 0.030(2) 0.014(2) 0.0134(17) -0.0035(16) 0.0062(16) -0.0004(16)
C1 0.017(2) 0.016(3) 0.013(2) 0.004(2) -0.007(2) 0.001(2)
C2 0.021(3) 0.014(3) 0.014(2) 0.003(2) 0.005(2) 0.003(2)
C3 0.017(2) 0.016(3) 0.014(2) -0.002(2) 0.004(2) 0.004(2)
C4 0.024(3) 0.012(3) 0.016(2) 0.000(2) -0.001(2) 0.002(2)
Br1 0.0261(3) 0.0139(3) 0.0209(3) -0.0001(2) 0.0038(2) -0.0021(2)
C5 0.025(3) 0.019(3) 0.010(2) 0.009(2) 0.002(2) -0.003(2)
C6 0.019(3) 0.018(3) 0.014(2) 0.002(2) 0.000(2) 0.001(2)
C7 0.023(3) 0.020(3) 0.014(2) 0.001(2) 0.002(2) -0.002(2)
N1 0.025(2) 0.019(3) 0.010(2) -0.0014(19) 0.0034(19) 0.0035(19)
C8 0.032(3) 0.022(3) 0.022(3) -0.010(3) 0.005(2) 0.001(3)
C9 0.031(3) 0.020(3) 0.016(3) -0.003(2) 0.004(2) 0.009(2)
N2 0.042(3) 0.011(2) 0.015(2) -0.0013(19) -0.006(2) 0.004(2)
C10 0.044(4) 0.021(3) 0.027(3) -0.013(3) -0.007(3) 0.003(3)
C11 0.039(3) 0.031(4) 0.016(3) -0.013(3) -0.001(3) 0.001(3)
C12 0.040(3) 0.024(3) 0.017(3) 0.004(2) -0.003(3) 0.005(3)
N3 0.029(2) 0.012(2) 0.015(2) -0.0008(19) -0.0002(19) -0.0006(19)
C13 0.027(3) 0.018(3) 0.021(3) -0.001(2) -0.005(2) -0.003(2)
C14 0.020(3) 0.014(3) 0.019(3) -0.001(2) 0.004(2) 0.001(2)
N4 0.016(2) 0.012(2) 0.0103(19) -0.0025(18) 0.0016(17) -0.0021(17)
C15 0.019(3) 0.005(2) 0.012(2) -0.003(2) 0.002(2) -0.0036(19)
C16 0.028(3) 0.013(3) 0.009(2) 0.000(2) 0.001(2) 0.002(2)
C17 0.028(3) 0.016(3) 0.008(2) 0.003(2) 0.003(2) -0.007(2)
C18 0.035(3) 0.005(2) 0.014(2) 0.003(2) -0.002(2) 0.003(2)
Br2 0.0469(4) 0.0142(3) 0.0227(3) 0.0083(2) -0.0043(3) 0.0011(2)
C19 0.033(3) 0.016(3) 0.017(3) -0.006(2) -0.004(2) 0.006(2)
C20 0.028(3) 0.015(3) 0.014(2) -0.002(2) 0.002(2) -0.004(2)
C21 0.027(3) 0.008(3) 0.010(2) -0.004(2) -0.001(2) -0.004(2)
O2 0.0260(19) 0.0118(19) 0.0168(18) 0.0054(16) 0.0022(15) -0.0043(15)
B 0.028(3) 0.030(4) 0.026(3) 0.000(3) 0.001(3) 0.007(3)
F1 0.068(3) 0.026(2) 0.0283(19) 0.0066(17) -0.0060(18) 0.0136(18)
F2 0.030(2) 0.048(3) 0.060(3) -0.023(2) 0.0138(19) 0.0005(18)
F3 0.053(2) 0.046(3) 0.052(3) -0.034(2) -0.007(2) 0.0156(19)
F4 0.058(3) 0.037(2) 0.039(2) 0.017(2) 0.013(2) 0.003(2)

loop_
_atom_type_symbol
_atom_type_description
_atom_type_scat_dispersion_real
_atom_type_scat_dispersion_imag
_atom_type_scat_source
C C 0.0033 0.0016 'International Tables Vol C Tables 4.2.6.8 and 6.1.1.4'
H H 0.0000 0.0000 'International Tables Vol C Tables 4.2.6.8 and 6.1.1.4'
B B 0.0013 0.0007 'International Tables Vol C Tables 4.2.6.8 and 6.1.1.4'
N N 0.0061 0.0033 'International Tables Vol C Tables 4.2.6.8 and 6.1.1.4'
O O 0.0106 0.0060 'International Tables Vol C Tables 4.2.6.8 and 6.1.1.4'
F F 0.0171 0.0103 'International Tables Vol C Tables 4.2.6.8 and 6.1.1.4'
Fe Fe 0.3463 0.8444 'International Tables Vol C Tables 4.2.6.8 and 6.1.1.4'
Br Br -0.2901 2.4595 'International Tables Vol C Tables 4.2.6.8 and 6.1.1.4'

loop_
_geom_angle_atom_site_label_1
_geom_angle_atom_site_label_2
_geom_angle_atom_site_label_3
_geom_angle
_geom_angle_site_symmetry_1
_geom_angle_site_symmetry_3
_geom_angle_publ_flag
O1 Fe N1 86.37(16) . . ?
O1 Fe N2 163.70(17) . . ?
O1 Fe N3 88.93(17) . . ?
O1 Fe N4 90.95(16) . . ?
N1 Fe N2 78.08(18) . . ?
N1 Fe N3 101.63(17) . . ?
N3 Fe N2 89.47(17) . . ?
N4 Fe N1 177.30(17) . . ?
N4 Fe N2 104.57(17) . . ?
N4 Fe N3 77.96(17) . . ?
O2 Fe O1 101.72(16) . . ?
O2 Fe N1 95.97(16) . . ?
O2 Fe N2 84.89(17) . . ?
O2 Fe N3 159.98(17) . . ?
O2 Fe N4 84.89(16) . . ?
C1 O1 Fe 134.0(3) . . ?
O1 C1 C2 118.8(5) . . ?
O1 C1 C6 123.6(5) . . ?
C2 C1 C6 117.6(5) . . ?
C1 C2 H2 119.3 . . ?
C3 C2 C1 121.4(5) . . ?
C3 C2 H2 119.3 . . ?
C2 C3 H3 120.0 . . ?
C2 C3 C4 119.9(5) . . ?
C4 C3 H3 120.0 . . ?
C3 C4 Br1 119.5(4) . . ?
C5 C4 C3 120.4(5) . . ?
C5 C4 Br1 119.9(4) . . ?
C4 C5 H5 120.1 . . ?
C4 C5 C6 119.8(5) . . ?
C6 C5 H5 120.1 . . ?
C1 C6 C7 122.7(5) . . ?
C5 C6 C1 120.8(5) . . ?
C5 C6 C7 116.2(5) . . ?
C6 C7 H7 117.4 . . ?
N1 C7 C6 125.3(5) . . ?
N1 C7 H7 117.4 . . ?
C7 N1 Fe 127.3(4) . . ?
C7 N1 C8 117.1(5) . . ?
C8 N1 Fe 115.3(4) . . ?
N1 C8 H8A 110.3 . . ?
N1 C8 H8B 110.3 . . ?
N1 C8 C9 106.9(5) . . ?
H8A C8 H8B 108.6 . . ?
C9 C8 H8A 110.3 . . ?
C9 C8 H8B 110.3 . . ?
C8 C9 H9A 110.0 . . ?
C8 C9 H9B 110.0 . . ?
H9A C9 H9B 108.4 . . ?
N2 C9 C8 108.3(5) . . ?
N2 C9 H9A 110.0 . . ?
N2 C9 H9B 110.0 . . ?
Fe N2 H2A 105.6 . . ?
C9 N2 Fe 102.9(3) . . ?
C9 N2 H2A 105.6 . . ?
C9 N2 C10 108.7(5) . . ?
C10 N2 Fe 126.9(4) . . ?
C10 N2 H2A 105.6 . . ?
N2 C10 H10A 109.0 . . ?
N2 C10 H10B 109.0 . . ?
N2 C10 C11 113.0(5) . . ?
H10A C10 H10B 107.8 . . ?
C11 C10 H10A 109.0 . . ?
C11 C10 H10B 109.0 . . ?
C10 C11 H11A 108.9 . . ?
C10 C11 H11B 108.9 . . ?
H11A C11 H11B 107.7 . . ?
C12 C11 C10 113.4(5) . . ?
C12 C11 H11A 108.9 . . ?
C12 C11 H11B 108.9 . . ?
C11 C12 H12A 109.0 . . ?
C11 C12 H12B 109.0 . . ?
H12A C12 H12B 107.8 . . ?
N3 C12 C11 112.8(5) . . ?
N3 C12 H12A 109.0 . . ?
N3 C12 H12B 109.0 . . ?
Fe N3 H3A 104.8 . . ?
C12 N3 Fe 118.9(4) . . ?
C12 N3 H3A 104.8 . . ?
C13 N3 Fe 112.9(3) . . ?
C13 N3 C12 109.3(4) . . ?
C13 N3 H3A 104.8 . . ?
N3 C13 H13A 109.6 . . ?
N3 C13 H13B 109.6 . . ?
N3 C13 C14 110.4(4) . . ?
H13A C13 H13B 108.1 . . ?
C14 C13 H13A 109.6 . . ?
C14 C13 H13B 109.6 . . ?
C13 C14 H14A 110.1 . . ?
C13 C14 H14B 110.1 . . ?
H14A C14 H14B 108.4 . . ?
N4 C14 C13 108.0(4) . . ?
N4 C14 H14A 110.1 . . ?
N4 C14 H14B 110.1 . . ?
C14 N4 Fe 111.2(3) . . ?
C15 N4 Fe 128.4(3) . . ?
C15 N4 C14 120.4(4) . . ?
N4 C15 H15 117.8 . . ?
N4 C15 C16 124.5(5) . . ?
C16 C15 H15 117.8 . . ?
C17 C16 C15 117.6(5) . . ?
C17 C16 C21 120.2(5) . . ?
C21 C16 C15 122.0(5) . . ?
C16 C17 H17 119.9 . . ?
C18 C17 C16 120.1(5) . . ?
C18 C17 H17 119.9 . . ?
C17 C18 Br2 119.7(4) . . ?
C17 C18 C19 120.8(5) . . ?
C19 C18 Br2 119.5(4) . . ?
C18 C19 H19 120.4 . . ?
C20 C19 C18 119.1(5) . . ?
C20 C19 H19 120.4 . . ?
C19 C20 H20 118.8 . . ?
C19 C20 C21 122.5(5) . . ?
C21 C20 H20 118.8 . . ?
C20 C21 C16 117.4(5) . . ?
O2 C21 C16 123.4(5) . . ?
O2 C21 C20 119.2(5) . . ?
C21 O2 Fe 132.4(3) . . ?
F1 B F4 107.1(5) . . ?
F2 B F1 111.2(5) . . ?
F2 B F3 112.2(6) . . ?
F2 B F4 106.9(6) . . ?
F3 B F1 110.8(6) . . ?
F3 B F4 108.5(5) . . ?

loop_
_geom_bond_atom_site_label_1
_geom_bond_atom_site_label_2
_geom_bond_distance
_geom_bond_site_symmetry_2
_geom_bond_publ_flag
Fe O1 1.925(4) . ?
Fe N1 2.109(5) . ?
Fe N2 2.210(5) . ?
Fe N3 2.184(5) . ?
Fe N4 2.105(4) . ?
Fe O2 1.923(4) . ?
O1 C1 1.311(6) . ?
C1 C2 1.411(7) . ?
C1 C6 1.414(8) . ?
C2 H2 0.9500 . ?
C2 C3 1.381(8) . ?
C3 H3 0.9500 . ?
C3 C4 1.402(7) . ?
C4 Br1 1.897(5) . ?
C4 C5 1.378(8) . ?
C5 H5 0.9500 . ?
C5 C6 1.407(8) . ?
C6 C7 1.431(8) . ?
C7 H7 0.9500 . ?
C7 N1 1.301(7) . ?
N1 C8 1.479(7) . ?
C8 H8A 0.9900 . ?
C8 H8B 0.9900 . ?
C8 C9 1.509(9) . ?
C9 H9A 0.9900 . ?
C9 H9B 0.9900 . ?
C9 N2 1.496(8) . ?
N2 H2A 1.0000 . ?
N2 C10 1.498(8) . ?
C10 H10A 0.9900 . ?
C10 H10B 0.9900 . ?
C10 C11 1.516(9) . ?
C11 H11A 0.9900 . ?
C11 H11B 0.9900 . ?
C11 C12 1.516(9) . ?
C12 H12A 0.9900 . ?
C12 H12B 0.9900 . ?
C12 N3 1.508(7) . ?
N3 H3A 1.0000 . ?
N3 C13 1.472(7) . ?
C13 H13A 0.9900 . ?
C13 H13B 0.9900 . ?
C13 C14 1.533(8) . ?
C14 H14A 0.9900 . ?
C14 H14B 0.9900 . ?
C14 N4 1.465(7) . ?
N4 C15 1.273(7) . ?
C15 H15 0.9500 . ?
C15 C16 1.436(7) . ?
C16 C17 1.399(8) . ?
C16 C21 1.414(8) . ?
C17 H17 0.9500 . ?
C17 C18 1.375(8) . ?
C18 Br2 1.892(5) . ?
C18 C19 1.395(8) . ?
C19 H19 0.9500 . ?
C19 C20 1.366(8) . ?
C20 H20 0.9500 . ?
C20 C21 1.405(8) . ?
C21 O2 1.324(6) . ?
B F1 1.389(8) . ?
B F2 1.373(8) . ?
B F3 1.379(9) . ?
B F4 1.401(9) . ?

loop_
_geom_hbond_atom_site_label_D
_geom_hbond_atom_site_label_H
_geom_hbond_atom_site_label_A
_geom_hbond_distance_DH
_geom_hbond_distance_HA
_geom_hbond_distance_DA
_geom_hbond_angle_DHA
_geom_hbond_site_symmetry_A
_geom_hbond_publ_flag
N2 H2A F4 1.00 2.21 3.041(6) 140.1 2_646 yes
N3 H3A F1 1.00 1.96 2.932(6) 164.8 . yes

loop_
_geom_torsion_atom_site_label_1
_geom_torsion_atom_site_label_2
_geom_torsion_atom_site_label_3
_geom_torsion_atom_site_label_4
_geom_torsion
_geom_torsion_site_symmetry_1
_geom_torsion_site_symmetry_2
_geom_torsion_site_symmetry_3
_geom_torsion_site_symmetry_4
_geom_torsion_publ_flag
Fe O1 C1 C2 -168.3(4) . . . . ?
Fe O1 C1 C6 10.5(8) . . . . ?
Fe N1 C8 C9 -22.7(6) . . . . ?
Fe N2 C10 C11 -30.4(7) . . . . ?
Fe N3 C13 C14 19.0(5) . . . . ?
Fe N4 C15 C16 8.0(7) . . . . ?
O1 C1 C2 C3 179.2(5) . . . . ?
O1 C1 C6 C5 -179.5(5) . . . . ?
O1 C1 C6 C7 -5.2(8) . . . . ?
C1 C2 C3 C4 1.4(8) . . . . ?
C1 C6 C7 N1 2.3(9) . . . . ?
C2 C1 C6 C5 -0.6(8) . . . . ?
C2 C1 C6 C7 173.6(5) . . . . ?
C2 C3 C4 Br1 -177.9(4) . . . . ?
C2 C3 C4 C5 -2.9(8) . . . . ?
C3 C4 C5 C6 2.6(8) . . . . ?
C4 C5 C6 C1 -0.8(8) . . . . ?
C4 C5 C6 C7 -175.4(5) . . . . ?
Br1 C4 C5 C6 177.6(4) . . . . ?
C5 C6 C7 N1 176.8(5) . . . . ?
C6 C1 C2 C3 0.3(8) . . . . ?
C6 C7 N1 Fe -3.6(8) . . . . ?
C6 C7 N1 C8 -177.3(5) . . . . ?
C7 N1 C8 C9 151.8(5) . . . . ?
N1 C8 C9 N2 53.0(6) . . . . ?
C8 C9 N2 Fe -56.0(5) . . . . ?
C8 C9 N2 C10 80.6(6) . . . . ?
C9 N2 C10 C11 -153.5(5) . . . . ?
N2 C10 C11 C12 64.9(7) . . . . ?
C10 C11 C12 N3 -81.2(6) . . . . ?
C11 C12 N3 Fe 55.2(6) . . . . ?
C11 C12 N3 C13 -76.5(6) . . . . ?
C12 N3 C13 C14 153.8(5) . . . . ?
N3 C13 C14 N4 -43.0(6) . . . . ?
C13 C14 N4 Fe 48.1(5) . . . . ?
C13 C14 N4 C15 -132.9(5) . . . . ?
C14 N4 C15 C16 -170.9(5) . . . . ?
N4 C15 C16 C17 -178.8(5) . . . . ?
N4 C15 C16 C21 6.7(8) . . . . ?
C15 C16 C17 C18 -175.1(5) . . . . ?
C15 C16 C21 C20 174.9(5) . . . . ?
C15 C16 C21 O2 -3.1(8) . . . . ?
C16 C17 C18 Br2 -179.9(4) . . . . ?
C16 C17 C18 C19 0.3(8) . . . . ?
C16 C21 O2 Fe -17.4(7) . . . . ?
C17 C16 C21 C20 0.6(7) . . . . ?
C17 C16 C21 O2 -177.5(5) . . . . ?
C17 C18 C19 C20 -0.3(8) . . . . ?
C18 C19 C20 C21 0.4(8) . . . . ?
Br2 C18 C19 C20 179.9(4) . . . . ?
C19 C20 C21 C16 -0.6(8) . . . . ?
C19 C20 C21 O2 177.6(5) . . . . ?
C20 C21 O2 Fe 164.6(4) . . . . ?
C21 C16 C17 C18 -0.4(8) . . . . ?
